data_7159364
loop_
_publ_author_name
'Lin, Bo'
'Yao, Yunfei'
'Wu, Minze'
'Qin, Lu'
'Chen, Shouxiong'
'You, Yi'
'Weng, Zhiqiang'

_publ_section_title
;
 Synthesis of 2-trifluoromethyl benzimidazoles, benzoxazoles, and
 benzothiazoles <i>via</i> condensation of diamines or amino(thio)phenols
 with CF<sub>3</sub>CN.
;
_journal_issue 23
_journal_name_full 'Organic &amp; biomolecular chemistry'
_journal_page_first 4788
_journal_page_last 4793
_journal_paper_doi 10.1039/d3ob00517h
_journal_volume 21
_journal_year 2023
_chemical_formula_moiety 'C16 H10 F6 N4'
_chemical_formula_sum 'C16 H10 F6 N4'
_chemical_formula_weight 372.28
_space_group_crystal_system monoclinic
_space_group_IT_number 15
_space_group_name_Hall '-I 2ya'
_space_group_name_H-M_alt 'I 1 2/a 1'
_atom_sites_solution_hydrogens mixed
_atom_sites_solution_primary dual
_audit_creation_date 2023-03-24
_audit_creation_method
;
Olex2 1.5
(compiled 2023.03.06 svn.rbb2c1857 for OlexSys, GUI svn.r6748)
;
_audit_update_record
;
2023-03-24 deposited with the CCDC.	2023-05-16 downloaded from the CCDC.
;
_cell_angle_alpha 90
_cell_angle_beta 104.958(3)
_cell_angle_gamma 90
_cell_formula_units_Z 8
_cell_length_a 10.1807(3)
_cell_length_b 21.2316(5)
_cell_length_c 16.3707(4)
_cell_measurement_reflns_used 3683
_cell_measurement_temperature 293(2)
_cell_measurement_theta_max 67.8110
_cell_measurement_theta_min 3.4740
_cell_volume 3418.67(16)
_computing_cell_refinement 'CrysAlisPro 1.171.41.121a (Rigaku OD, 2021)'
_computing_data_collection 'CrysAlisPro 1.171.41.121a (Rigaku OD, 2021)'
_computing_data_reduction 'CrysAlisPro 1.171.41.121a (Rigaku OD, 2021)'
_computing_molecular_graphics 'Olex2 1.5 (Dolomanov et al., 2009)'
_computing_publication_material 'Olex2 1.5 (Dolomanov et al., 2009)'
_computing_structure_refinement 'SHELXL 2018/3 (Sheldrick, 2015)'
_computing_structure_solution 'SHELXT 2018/2 (Sheldrick, 2018)'
_diffrn_ambient_temperature 293(2)
_diffrn_detector 'Hybrid Pixel Array Detector'
_diffrn_detector_area_resol_mean 10.0000
_diffrn_measured_fraction_theta_full 0.995
_diffrn_measured_fraction_theta_max 0.988
_diffrn_measurement_details
;
List of Runs (angles in degrees, time in seconds):

  # Type    Start    End  Width  t~exp~   \w     \q     \k     \f   Frames
#--------------------------------------------------------------------------
  1  \w     64.00  93.00   0.50    2.00    --   42.40  54.00 162.00   58
  2  \w     19.00  45.00   0.50    2.00    --   42.40  54.00 162.00   52
  3  \w     28.00 117.00   0.50    2.00    --   93.70 -54.00  18.00  178
  4  \w     85.00 139.00   0.50    2.00    --   93.70  54.00 162.00  108
  5  \w     17.00  71.00   0.50    2.00    --   42.40  82.00  30.00  108
  6  \w     17.00  85.00   0.50    2.00    --   42.40  77.00 -90.00  136
  7  \w     44.00  70.00   0.50    2.00    --   42.40  82.00  90.00   52
  8  \w    106.00 131.00   0.50    2.00    --   42.40  82.00  30.00   50
  9  \w     92.00 127.00   0.50    2.00    --   42.40  77.00 -90.00   70
 10  \w    -47.00   4.00   0.50    2.00    --   42.40 -77.00 -60.00  102
 11  \w     43.00  68.00   0.50    2.00    --   42.40 -82.00   0.00   50
 12  \w    101.00 126.00   0.50    2.00    --   42.40  82.00  90.00   50
 13  \w    -33.00  28.00   0.50    2.00    --   42.40 -82.00   0.00  122
 14  \w     16.00  41.00   0.50    2.00    --   42.40  82.00  90.00   50
 15  \w    -27.00  -2.00   0.50    2.00    --   42.40 -54.00  18.00   50
 16  \w     23.00  60.00   0.50    2.00    --   42.40 -77.00 -60.00   74
 17  \w     55.00 118.00   0.50    2.00    --   93.70 -59.00-180.00  126
 18  \w      4.00  29.00   0.50    2.00    --   93.70 -59.00-180.00   50
 19  \w      5.00 120.00   0.50    2.00    --   93.70 -82.00  30.00  230
 20  \w     68.00  93.00   0.50    2.00    --   93.70  33.00-120.00   50
 21  \w      7.00  68.00   0.50    2.00    --   93.70 -50.00 -60.00  122
 22  \w     35.00  67.00   0.50    2.00    --   93.70 -68.00 150.00   64
 23  \w    100.00 183.00   0.50    2.00    --   93.70  42.00 -90.00  166
 24  \w     73.00  98.00   0.50    2.00    --   93.70 -59.00 -60.00   50
 25  \w      6.00  37.00   0.50    2.00    --   93.70 -59.00 -60.00   62
 26  \w    100.00 165.00   0.50    2.00    --   93.70  33.00-120.00  130
 27  \w     12.00 106.00   0.50    2.00    --   93.70 -33.00-180.00  188
;
_diffrn_measurement_device 'four-circle diffractometer'
_diffrn_measurement_device_type 'XtaLAB Pro II AFC12 (RINC): Kappa dual home/near'
_diffrn_measurement_method '\w scans'
_diffrn_orient_matrix_type 'CrysAlisPro convention (1999,Acta A55,543-557)'
_diffrn_orient_matrix_UB_11 -0.1482707000
_diffrn_orient_matrix_UB_12 -0.0001264000
_diffrn_orient_matrix_UB_13 0.0066385000
_diffrn_orient_matrix_UB_21 -0.0383816000
_diffrn_orient_matrix_UB_22 0.0476418000
_diffrn_orient_matrix_UB_23 -0.0733101000
_diffrn_orient_matrix_UB_31 -0.0330762000
_diffrn_orient_matrix_UB_32 -0.0547126000
_diffrn_orient_matrix_UB_33 -0.0637631000
_diffrn_radiation_monochromator mirror
_diffrn_radiation_probe x-ray
_diffrn_radiation_type 'Cu K\a'
_diffrn_radiation_wavelength 1.54184
_diffrn_reflns_av_R_equivalents 0.0434
_diffrn_reflns_av_unetI/netI 0.0495
_diffrn_reflns_Laue_measured_fraction_full 0.995
_diffrn_reflns_Laue_measured_fraction_max 0.988
_diffrn_reflns_limit_h_max 11
_diffrn_reflns_limit_h_min -12
_diffrn_reflns_limit_k_max 22
_diffrn_reflns_limit_k_min -25
_diffrn_reflns_limit_l_max 18
_diffrn_reflns_limit_l_min -19
_diffrn_reflns_number 8658
_diffrn_reflns_point_group_measured_fraction_full 0.995
_diffrn_reflns_point_group_measured_fraction_max 0.988
_diffrn_reflns_theta_full 67.684
_diffrn_reflns_theta_max 68.229
_diffrn_reflns_theta_min 3.485
_diffrn_source 'micro-focus sealed X-ray tube'
_diffrn_source_type 'Rigaku (Cu) X-ray Source'
_exptl_absorpt_coefficient_mu 1.199
_exptl_absorpt_correction_T_max 1.00000
_exptl_absorpt_correction_T_min 0.30730
_exptl_absorpt_correction_type multi-scan
_exptl_absorpt_process_details
;
CrysAlisPro 1.171.41.121a (Rigaku Oxford Diffraction, 2021)
Empirical absorption correction using spherical harmonics,
implemented in SCALE3 ABSPACK scaling algorithm.
;
_exptl_crystal_colour 'metallic light colourless'
_exptl_crystal_colour_lustre metallic
_exptl_crystal_colour_modifier light
_exptl_crystal_colour_primary colourless
_exptl_crystal_density_diffrn 1.447
_exptl_crystal_description block
_exptl_crystal_F_000 1504
_exptl_crystal_size_max 0.1
_exptl_crystal_size_mid 0.1
_exptl_crystal_size_min 0.1
_refine_diff_density_max 0.574
_refine_diff_density_min -0.460
_refine_diff_density_rms 0.106
_refine_ls_extinction_method none
_refine_ls_goodness_of_fit_ref 1.070
_refine_ls_hydrogen_treatment mixed
_refine_ls_matrix_type full
_refine_ls_number_parameters 239
_refine_ls_number_reflns 3105
_refine_ls_number_restraints 48
_refine_ls_restrained_S_all 1.062
_refine_ls_R_factor_all 0.1253
_refine_ls_R_factor_gt 0.0998
_refine_ls_shift/su_max 0.000
_refine_ls_shift/su_mean 0.000
_refine_ls_structure_factor_coef Fsqd
_refine_ls_weighting_details 'w=1/[\s^2^(Fo^2^)+(0.1725P)^2^+5.1864P] where P=(Fo^2^+2Fc^2^)/3'
_refine_ls_weighting_scheme calc
_refine_ls_wR_factor_gt 0.2869
_refine_ls_wR_factor_ref 0.3057
_reflns_Friedel_coverage 0.000
_reflns_number_gt 2108
_reflns_number_total 3105
_reflns_threshold_expression 'I > 2\s(I)'
_cod_data_source_file d3ob00517h2.cif
_cod_data_source_block yyf20230323-n-ph_auto
_cod_depositor_comments 'Adding full bibliography for 7159364--7159365.cif.'
_cod_original_cell_volume 3418.66(16)
_cod_database_code 7159364
_shelx_shelxl_version_number 2018/3
_chemical_oxdiff_formula CHNF
_shelx_space_group_comment
;
The symmetry employed for this shelxl refinement is uniquely defined
by the following loop, which should always be used as a source of
symmetry information in preference to the above space-group names.
They are only intended as comments.
;
_shelx_estimated_absorpt_t_max 0.889
_shelx_estimated_absorpt_t_min 0.889
_reflns_odcompleteness_completeness 99.97
_reflns_odcompleteness_iscentric 1
_reflns_odcompleteness_theta 66.97
_olex2_refinement_description
;
1. Fixed Uiso
 At 1.2 times of:
  All C(H) groups, All N(H) groups
2. Uiso/Uaniso restraints and constraints
Uanis(F001) \\sim Ueq, Uanis(F006) \\sim Ueq, Uanis(C00O) \\sim Ueq,
Uanis(F008) \\sim Ueq, Uanis(F00A) \\sim Ueq, Uanis(F00F) \\sim Ueq,
Uanis(C00M) \\sim Ueq, Uanis(F0) \\sim Ueq, : with sigma of 0.1 and sigma for
terminal atoms of 0.2
3.a Aromatic/amide H refined with riding coordinates:
 N002(H002), C00E(H00E), C00H(H00H), C00I(H00I), C00M(H00M), C00O(H00O),
 C1(H1), C2(H2), C3(H3)
;
_olex2_submission_special_instructions 'No special instructions were received'
_oxdiff_exptl_absorpt_empirical_details
;
Empirical correction (ABSPACK) includes:
- Absorption correction using spherical harmonics
- Frame scaling
;
_oxdiff_exptl_absorpt_empirical_full_max 2.363
_oxdiff_exptl_absorpt_empirical_full_min 0.393

loop_
_space_group_symop_operation_xyz
'x, y, z'
'-x+1/2, y, -z'
'x+1/2, y+1/2, z+1/2'
'-x+1, y+1/2, -z+1/2'
'-x, -y, -z'
'x-1/2, -y, z'
'-x+1/2, -y+1/2, -z+1/2'
'x, -y+1/2, z+1/2'

loop_
_atom_site_label
_atom_site_type_symbol
_atom_site_fract_x
_atom_site_fract_y
_atom_site_fract_z
_atom_site_U_iso_or_equiv
_atom_site_adp_type
_atom_site_occupancy
_atom_site_site_symmetry_order
_atom_site_calc_flag
_atom_site_refinement_flags_posn
_atom_site_refinement_flags_adp
_atom_site_refinement_flags_occupancy
_atom_site_disorder_assembly
_atom_site_disorder_group
F001 F 1.0275(3) 0.44027(15) 0.8029(2) 0.0939(10) Uani 1 1 d . U . . .
N002 N 0.7443(3) 0.52408(15) 0.6967(2) 0.0575(9) Uani 1 1 d . . . . .
H002 H 0.686244 0.502287 0.714665 0.069 Uiso 1 1 calc R U . . .
N003 N 0.9725(3) 0.53295(18) 0.6903(3) 0.0611(10) Uani 1 1 d . . . . .
N004 N 0.5464(3) 0.73349(15) 0.5048(2) 0.0559(9) Uani 1 1 d . . . . .
N005 N 0.5341(4) 0.64122(17) 0.4362(2) 0.0620(10) Uani 1 1 d . . . . .
F006 F 0.8230(4) 0.43291(19) 0.8079(3) 0.1344(17) Uani 1 1 d . U . A 1
F008 F 0.8849(5) 0.39682(15) 0.7037(3) 0.1315(15) Uani 1 1 d . U . . .
C009 C 0.8681(4) 0.50637(18) 0.7117(2) 0.0510(9) Uani 1 1 d . . . . .
F00A F 0.4040(6) 0.6900(2) 0.2876(2) 0.1528(19) Uani 1 1 d . U . B 1
C00B C 0.7040(3) 0.58033(18) 0.6500(2) 0.0508(9) Uani 1 1 d . . . . .
C00C C 0.6057(4) 0.68840(18) 0.5650(2) 0.0515(9) Uani 1 1 d . . . . .
C00D C 0.5956(4) 0.63160(18) 0.5215(2) 0.0529(9) Uani 1 1 d . . . . .
C00E C 0.6436(4) 0.57602(19) 0.5645(3) 0.0561(10) Uani 1 1 d . . . . .
H00E H 0.635106 0.537514 0.536588 0.067 Uiso 1 1 calc R U . . .
F00F F 0.5157(5) 0.7710(3) 0.3211(3) 0.158(2) Uani 1 1 d . U . . .
C00G C 0.5064(4) 0.7010(2) 0.4302(2) 0.0602(11) Uani 1 1 d . . . . .
C00H C 0.7152(4) 0.63791(19) 0.6918(3) 0.0606(11) Uani 1 1 d . . . . .
H00H H 0.757747 0.639217 0.749376 0.073 Uiso 1 1 calc R U . . .
C00I C 0.6658(4) 0.6928(2) 0.6513(3) 0.0621(11) Uani 1 1 d . . . . .
H00I H 0.672152 0.730911 0.679943 0.074 Uiso 1 1 calc R U . . .
C00J C 0.5202(5) 0.7971(2) 0.5254(3) 0.0629(11) Uani 1 1 d . . . . .
C00K C 0.8993(4) 0.4444(2) 0.7576(3) 0.0673(12) Uani 1 1 d . . . . .
C00L C 0.4368(6) 0.7311(3) 0.3482(3) 0.0842(16) Uani 1 1 d . . . . .
C00M C 0.4407(8) 0.8066(3) 0.5775(5) 0.115(2) Uani 1 1 d . U . . .
H00M H 0.403167 0.772373 0.598851 0.137 Uiso 1 1 calc R U . . .
C00O C 0.5771(9) 0.8452(3) 0.4912(5) 0.119(2) Uani 1 1 d . U . . .
H00O H 0.629793 0.837398 0.453574 0.143 Uiso 1 1 calc R U . . .
F0 F 0.3309(4) 0.7624(2) 0.3514(2) 0.147(2) Uani 1 1 d . U . C 2
C1 C 0.4747(15) 0.9165(4) 0.5729(5) 0.170(5) Uani 1 1 d . . . . .
H1 H 0.465083 0.956989 0.592244 0.204 Uiso 1 1 calc R U . . .
C2 C 0.4136(14) 0.8675(5) 0.6002(6) 0.178(5) Uani 1 1 d . . . . .
H2 H 0.353986 0.874280 0.633896 0.213 Uiso 1 1 calc R U . . .
C3 C 0.5536(14) 0.9062(4) 0.5145(8) 0.182(5) Uani 1 1 d . . . . .
H3 H 0.589580 0.940214 0.491754 0.219 Uiso 1 1 calc R U . . .
H003 H 0.965(4) 0.562(2) 0.664(3) 0.059(14) Uiso 1 1 d . . . . .

loop_
_atom_site_aniso_label
_atom_site_aniso_U_11
_atom_site_aniso_U_22
_atom_site_aniso_U_33
_atom_site_aniso_U_23
_atom_site_aniso_U_13
_atom_site_aniso_U_12
F001 0.0706(17) 0.094(2) 0.111(2) 0.0476(18) 0.0135(15) 0.0236(14)
N002 0.0456(17) 0.0524(19) 0.077(2) 0.0183(16) 0.0196(15) 0.0017(14)
N003 0.0507(19) 0.054(2) 0.082(2) 0.0207(19) 0.0228(16) 0.0041(15)
N004 0.062(2) 0.0536(19) 0.0501(18) 0.0026(14) 0.0109(14) 0.0147(15)
N005 0.066(2) 0.065(2) 0.0512(19) -0.0047(15) 0.0070(15) 0.0185(16)
F006 0.105(2) 0.133(3) 0.191(4) 0.109(3) 0.085(3) 0.040(2)
F008 0.179(4) 0.0521(19) 0.144(3) 0.0070(19) 0.006(3) 0.011(2)
C009 0.048(2) 0.047(2) 0.058(2) 0.0088(16) 0.0147(16) 0.0023(15)
F00A 0.231(5) 0.133(3) 0.060(2) -0.012(2) -0.023(2) 0.065(3)
C00B 0.0412(18) 0.051(2) 0.060(2) 0.0113(17) 0.0129(16) 0.0031(15)
C00C 0.0501(19) 0.049(2) 0.054(2) 0.0054(16) 0.0097(16) 0.0092(16)
C00D 0.0478(19) 0.054(2) 0.055(2) -0.0027(17) 0.0098(16) 0.0084(16)
C00E 0.051(2) 0.048(2) 0.068(3) -0.0007(17) 0.0142(18) 0.0076(16)
F00F 0.169(4) 0.190(5) 0.114(3) 0.086(3) 0.031(3) 0.025(3)
C00G 0.060(2) 0.067(3) 0.050(2) -0.0001(19) 0.0079(17) 0.0177(19)
C00H 0.063(2) 0.057(3) 0.053(2) 0.0058(18) 0.0005(18) 0.0018(18)
C00I 0.072(3) 0.052(2) 0.054(2) -0.0018(18) 0.0019(19) 0.0032(19)
C00J 0.077(3) 0.049(2) 0.057(2) 0.0059(18) 0.008(2) 0.013(2)
C00K 0.060(2) 0.056(3) 0.088(3) 0.019(2) 0.023(2) 0.0048(19)
C00L 0.101(4) 0.089(4) 0.056(3) 0.002(3) 0.006(3) 0.035(3)
C00M 0.161(6) 0.079(4) 0.126(5) -0.011(3) 0.077(5) 0.028(4)
C00O 0.159(7) 0.080(4) 0.120(5) 0.006(4) 0.039(5) -0.003(4)
F0 0.135(3) 0.209(5) 0.082(2) 0.023(2) 0.002(2) 0.113(3)
C1 0.352(15) 0.063(4) 0.088(5) 0.000(4) 0.044(7) 0.047(6)
C2 0.300(14) 0.116(7) 0.146(8) 0.000(6) 0.111(9) 0.092(8)
C3 0.308(16) 0.066(5) 0.158(9) 0.022(5) 0.035(9) -0.010(6)

loop_
_atom_type_symbol
_atom_type_description
_atom_type_scat_dispersion_real
_atom_type_scat_dispersion_imag
_atom_type_scat_source
C C 0.0181 0.0091 'International Tables Vol C Tables 4.2.6.8 and 6.1.1.4'
H H 0.0000 0.0000 'International Tables Vol C Tables 4.2.6.8 and 6.1.1.4'
F F 0.0727 0.0534 'International Tables Vol C Tables 4.2.6.8 and 6.1.1.4'
N N 0.0311 0.0180 'International Tables Vol C Tables 4.2.6.8 and 6.1.1.4'

loop_
_geom_angle_atom_site_label_1
_geom_angle_atom_site_label_2
_geom_angle_atom_site_label_3
_geom_angle
_geom_angle_site_symmetry_1
_geom_angle_site_symmetry_3
_geom_angle_publ_flag
C009 N002 H002 120.5 . . ?
C009 N002 C00B 119.0(3) . . ?
C00B N002 H002 120.5 . . ?
C009 N003 H003 122(4) . . ?
C00C N004 C00J 123.6(3) . . ?
C00G N004 C00C 105.0(3) . . ?
C00G N004 C00J 130.8(3) . . ?
C00G N005 C00D 104.6(3) . . ?
N002 C009 N003 129.9(4) . . ?
N002 C009 C00K 115.0(3) . . ?
N003 C009 C00K 115.0(3) . . ?
C00E C00B N002 118.8(4) . . ?
C00E C00B C00H 121.1(3) . . ?
C00H C00B N002 119.8(3) . . ?
C00D C00C N004 105.8(3) . . ?
C00I C00C N004 132.0(4) . . ?
C00I C00C C00D 122.2(3) . . ?
N005 C00D C00C 110.0(3) . . ?
N005 C00D C00E 129.7(4) . . ?
C00C C00D C00E 120.3(4) . . ?
C00B C00E C00D 117.5(4) . . ?
C00B C00E H00E 121.2 . . ?
C00D C00E H00E 121.2 . . ?
N004 C00G C00L 123.4(4) . . ?
N005 C00G N004 114.6(3) . . ?
N005 C00G C00L 122.0(4) . . ?
C00B C00H H00H 118.8 . . ?
C00I C00H C00B 122.3(4) . . ?
C00I C00H H00H 118.8 . . ?
C00C C00I H00I 121.7 . . ?
C00H C00I C00C 116.5(4) . . ?
C00H C00I H00I 121.7 . . ?
C00M C00J N004 118.3(4) . . ?
C00M C00J C00O 122.7(5) . . ?
C00O C00J N004 119.0(5) . . ?
F001 C00K C009 112.8(4) . . ?
F006 C00K F001 107.4(4) . . ?
F006 C00K F008 107.4(4) . . ?
F006 C00K C009 113.5(4) . . ?
F008 C00K F001 104.2(4) . . ?
F008 C00K C009 111.1(4) . . ?
F00A C00L F00F 103.5(5) . . ?
F00A C00L C00G 111.7(5) . . ?
F00F C00L C00G 112.8(5) . . ?
F0 C00L F00F 105.8(5) . . ?
F0 C00L C00G 113.3(4) . . ?
C00J C00M H00M 119.8 . . ?
C00J C00M C2 120.4(8) . . ?
C2 C00M H00M 119.8 . . ?
C00J C00O H00O 121.2 . . ?
C00J C00O C3 117.7(8) . . ?
C3 C00O H00O 121.2 . . ?
C2 C1 H1 120.1 . . ?
C2 C1 C3 119.8(7) . . ?
C3 C1 H1 120.1 . . ?
C00M C2 H2 120.4 . . ?
C1 C2 C00M 119.2(9) . . ?
C1 C2 H2 120.4 . . ?
C00O C3 C1 119.9(9) . . ?
C00O C3 H3 120.1 . . ?
C1 C3 H3 120.1 . . ?

loop_
_geom_bond_atom_site_label_1
_geom_bond_atom_site_label_2
_geom_bond_distance
_geom_bond_site_symmetry_2
_geom_bond_publ_flag
F001 C00K 1.327(5) . ?
N002 H002 0.8600 . ?
N002 C009 1.277(5) . ?
N002 C00B 1.421(5) . ?
N003 C009 1.328(5) . ?
N003 H003 0.74(5) . ?
N004 C00C 1.395(5) . ?
N004 C00G 1.370(5) . ?
N004 C00J 1.433(5) . ?
N005 C00D 1.390(5) . ?
N005 C00G 1.298(5) . ?
F006 C00K 1.293(5) . ?
F008 C00K 1.325(6) . ?
C009 C00K 1.508(6) . ?
F00A C00L 1.298(6) . ?
C00B C00E 1.378(6) . ?
C00B C00H 1.392(6) . ?
C00C C00D 1.391(5) . ?
C00C C00I 1.389(5) . ?
C00D C00E 1.397(5) . ?
C00E H00E 0.9300 . ?
F00F C00L 1.321(8) . ?
C00G C00L 1.490(6) . ?
C00H H00H 0.9300 . ?
C00H C00I 1.370(6) . ?
C00I H00I 0.9300 . ?
C00J C00M 1.334(8) . ?
C00J C00O 1.364(8) . ?
C00L F0 1.280(6) . ?
C00M H00M 0.9300 . ?
C00M C2 1.393(10) . ?
C00O H00O 0.9300 . ?
C00O C3 1.388(12) . ?
C1 H1 0.9300 . ?
C1 C2 1.347(15) . ?
C1 C3 1.415(16) . ?
C2 H2 0.9300 . ?
C3 H3 0.9300 . ?

loop_
_geom_torsion_atom_site_label_1
_geom_torsion_atom_site_label_2
_geom_torsion_atom_site_label_3
_geom_torsion_atom_site_label_4
_geom_torsion
_geom_torsion_site_symmetry_1
_geom_torsion_site_symmetry_2
_geom_torsion_site_symmetry_3
_geom_torsion_site_symmetry_4
_geom_torsion_publ_flag
N002 C009 C00K F001 -152.8(4) . . . . ?
N002 C009 C00K F006 -30.4(6) . . . . ?
N002 C009 C00K F008 90.7(5) . . . . ?
N002 C00B C00E C00D 175.2(3) . . . . ?
N002 C00B C00H C00I -173.5(4) . . . . ?
N003 C009 C00K F001 29.6(6) . . . . ?
N003 C009 C00K F006 152.0(5) . . . . ?
N003 C009 C00K F008 -86.9(5) . . . . ?
N004 C00C C00D N005 1.1(4) . . . . ?
N004 C00C C00D C00E -178.6(3) . . . . ?
N004 C00C C00I C00H -179.7(4) . . . . ?
N004 C00G C00L F00A -177.1(5) . . . . ?
N004 C00G C00L F00F 66.8(6) . . . . ?
N004 C00G C00L F0 -53.4(8) . . . . ?
N004 C00J C00M C2 179.2(8) . . . . ?
N004 C00J C00O C3 -177.9(7) . . . . ?
N005 C00D C00E C00B 178.4(4) . . . . ?
N005 C00G C00L F00A 2.8(8) . . . . ?
N005 C00G C00L F00F -113.2(6) . . . . ?
N005 C00G C00L F0 126.6(5) . . . . ?
C009 N002 C00B C00E 97.6(4) . . . . ?
C009 N002 C00B C00H -87.8(5) . . . . ?
C00B N002 C009 N003 0.3(7) . . . . ?
C00B N002 C009 C00K -176.9(4) . . . . ?
C00B C00H C00I C00C -1.3(6) . . . . ?
C00C N004 C00G N005 -0.3(5) . . . . ?
C00C N004 C00G C00L 179.7(4) . . . . ?
C00C N004 C00J C00M -58.2(7) . . . . ?
C00C N004 C00J C00O 121.8(6) . . . . ?
C00C C00D C00E C00B -1.9(6) . . . . ?
C00D N005 C00G N004 1.0(5) . . . . ?
C00D N005 C00G C00L -179.0(4) . . . . ?
C00D C00C C00I C00H 0.0(6) . . . . ?
C00E C00B C00H C00I 0.9(6) . . . . ?
C00G N004 C00C C00D -0.5(4) . . . . ?
C00G N004 C00C C00I 179.2(4) . . . . ?
C00G N004 C00J C00M 111.8(6) . . . . ?
C00G N004 C00J C00O -68.2(7) . . . . ?
C00G N005 C00D C00C -1.3(4) . . . . ?
C00G N005 C00D C00E 178.4(4) . . . . ?
C00H C00B C00E C00D 0.7(6) . . . . ?
C00I C00C C00D N005 -178.7(4) . . . . ?
C00I C00C C00D C00E 1.6(6) . . . . ?
C00J N004 C00C C00D 171.7(4) . . . . ?
C00J N004 C00C C00I -8.6(7) . . . . ?
C00J N004 C00G N005 -171.7(4) . . . . ?
C00J N004 C00G C00L 8.3(7) . . . . ?
C00J C00M C2 C1 -3.8(16) . . . . ?
C00J C00O C3 C1 1.0(15) . . . . ?
C00M C00J C00O C3 2.1(12) . . . . ?
C00O C00J C00M C2 -0.8(12) . . . . ?
C2 C1 C3 C00O -5.4(18) . . . . ?
C3 C1 C2 C00M 6.7(18) . . . . ?
